data_7714462
loop_
_publ_author_name
'Tschernuth, Florian S.'
'Kostenko, Arseni'
'Stigler, Sebastian'
'Gradenegger, Anna'
'Inoue, Shigeyoshi'

_publ_section_title
;
 A neutral germanium-centred hard and soft lewis superacid and its unique
 reactivity towards hydrosilanes.
;
_journal_issue 1
_journal_name_full 'Dalton transactions (Cambridge, England : 2003)'
_journal_page_first 74
_journal_page_last 81
_journal_paper_doi 10.1039/d3dt03626j
_journal_volume 53
_journal_year 2023
_chemical_compound_source 'see text'
_chemical_formula_moiety 'C14 H3 F24 Ge N O4'
_chemical_formula_sum 'C14 H3 F24 Ge N O4'
_chemical_formula_weight 777.78
_chemical_name_systematic
;
1-MeCN
;
_space_group_IT_number 60
_space_group_name_Hall '-P 2n 2ab'
_space_group_name_H-M_alt 'P b c n'
_symmetry_cell_setting orthorhombic
_symmetry_Int_Tables_number 60
_symmetry_space_group_name_Hall '-P 2n 2ab'
_symmetry_space_group_name_H-M 'P b c n'
_atom_sites_solution_hydrogens geom
_audit_update_record
;
2023-08-30 deposited with the CCDC.	2023-11-15 downloaded from the CCDC.
;
_cell_angle_alpha 90
_cell_angle_beta 90
_cell_angle_gamma 90
_cell_formula_units_Z 8
_cell_length_a 23.5238(15)
_cell_length_b 8.6067(5)
_cell_length_c 21.8982(13)
_cell_measurement_reflns_used 9753
_cell_measurement_temperature 102
_cell_measurement_theta_max 25.6469
_cell_measurement_theta_min 2.6855
_cell_volume 4433.6(5)
_computing_cell_refinement 'SAINT (Bruker, 2017)'
_computing_data_collection 'APEX III Control Software (Bruker, 2016)'
_computing_data_reduction 'SAINT (Bruker, 2017)'
_computing_molecular_graphics 'PLATON (Spek, 2011)'
_computing_publication_material 'PLATON (Spek, 2003)'
_computing_structure_refinement 'SHELXL-201n (Sheldrick, 2014)'
_computing_structure_solution 'SHELXT (Sheldrick, 2015)'
_diffrn_ambient_temperature 102
_diffrn_detector 'CMOS plate'
_diffrn_detector_area_resol_mean 16
_diffrn_measured_fraction_theta_full 0.999
_diffrn_measured_fraction_theta_max 0.999
_diffrn_measurement_device '\k-geometry diffractometer'
_diffrn_measurement_device_type 'Bruker Photon CMOS'
_diffrn_measurement_method 'phi- and omega-rotation'
_diffrn_radiation_monochromator 'Helios optic'
_diffrn_radiation_probe x-ray
_diffrn_radiation_source 'TXS rotating anode'
_diffrn_radiation_type MoK\a
_diffrn_radiation_wavelength 0.71073
_diffrn_reflns_av_R_equivalents 0.0960
_diffrn_reflns_av_unetI/netI 0.0255
_diffrn_reflns_limit_h_max 28
_diffrn_reflns_limit_h_min -28
_diffrn_reflns_limit_k_max 10
_diffrn_reflns_limit_k_min -10
_diffrn_reflns_limit_l_max 26
_diffrn_reflns_limit_l_min -26
_diffrn_reflns_number 117042
_diffrn_reflns_reduction_process
;
;
_diffrn_reflns_theta_full 25.24
_diffrn_reflns_theta_max 25.35
_diffrn_reflns_theta_min 2.52
_exptl_absorpt_coefficient_mu 1.611
_exptl_absorpt_correction_T_max 0.7453
_exptl_absorpt_correction_T_min 0.6764
_exptl_absorpt_correction_type multi-scan
_exptl_absorpt_process_details 'SADABS 2016/2, Bruker, 2016'
_exptl_crystal_colour 'clear colourless'
_exptl_crystal_density_diffrn 2.330
_exptl_crystal_density_method 'Not Measured'
_exptl_crystal_description fragment
_exptl_crystal_F_000 2992
_exptl_crystal_size_max 0.174
_exptl_crystal_size_mid 0.112
_exptl_crystal_size_min 0.068
_refine_diff_density_max 2.384
_refine_diff_density_min -0.488
_refine_diff_density_rms 0.116
_refine_ls_extinction_method none
_refine_ls_goodness_of_fit_ref 1.017
_refine_ls_hydrogen_treatment constr
_refine_ls_matrix_type full
_refine_ls_number_parameters 398
_refine_ls_number_reflns 4064
_refine_ls_number_restraints 270
_refine_ls_restrained_S_all 0.986
_refine_ls_R_factor_all 0.0686
_refine_ls_R_factor_gt 0.0458
_refine_ls_shift/su_max 0.005
_refine_ls_shift/su_mean 0.000
_refine_ls_structure_factor_coef Fsqd
_refine_ls_weighting_details 'W=1/[\S^2^(FO^2^)+(0.0725P)^2^+16.9312P] WHERE P=(FO^2^+2FC^2^)/3'
_refine_ls_weighting_scheme calc
_refine_ls_wR_factor_gt 0.1171
_refine_ls_wR_factor_ref 0.1315
_reflns_number_gt 3029
_reflns_number_total 4064
_reflns_threshold_expression I>2\s(I)
_cod_data_source_file d3dt03626j2.cif
_cod_data_source_block GraAn1_fine
_cod_depositor_comments 'Adding full bibliography for 7714462--7714466.cif.'
_cod_database_code 7714462

loop_
_space_group_symop_id
_space_group_symop_operation_xyz
1 x,y,z
2 1/2-x,1/2-y,1/2+z
3 1/2+x,1/2-y,-z
4 -x,y,1/2-z
5 -x,-y,-z
6 1/2+x,1/2+y,1/2-z
7 1/2-x,1/2+y,z
8 x,-y,1/2+z

loop_
_atom_site_aniso_label
_atom_site_aniso_U_11
_atom_site_aniso_U_22
_atom_site_aniso_U_33
_atom_site_aniso_U_23
_atom_site_aniso_U_13
_atom_site_aniso_U_12
Ge1 0.0131(3) 0.0097(2) 0.0058(2) 0.0003(2) -0.0003(2) -0.0001(2)
F1 0.0176(13) 0.0245(15) 0.0128(13) 0.0009(11) 0.0025(10) 0.0025(11)
F2 0.0293(16) 0.0162(15) 0.0227(15) -0.0007(12) -0.0019(12) 0.0068(12)
F3 0.0202(14) 0.0352(17) 0.0147(14) 0.0000(12) -0.0083(11) 0.0056(12)
F4 0.0458(18) 0.0160(15) 0.0208(15) 0.0075(12) 0.0025(13) -0.0018(13)
F5 0.0295(15) 0.0308(16) 0.0080(12) 0.0029(12) -0.0058(11) -0.0059(13)
F6 0.0212(14) 0.0287(16) 0.0139(13) 0.0038(12) 0.0039(11) -0.0061(12)
F7 0.0177(14) 0.0306(16) 0.0190(14) -0.0033(13) -0.0003(11) -0.0078(12)
F8 0.0227(14) 0.0331(16) 0.0096(12) -0.0003(12) -0.0063(11) -0.0069(12)
F9 0.0366(17) 0.0176(15) 0.0268(16) -0.0022(12) -0.0089(13) -0.0071(13)
F10 0.0258(14) 0.0270(15) 0.0061(12) -0.0073(11) -0.0012(10) -0.0013(12)
F11 0.0317(16) 0.0171(15) 0.0212(14) -0.0031(12) 0.0038(12) 0.0049(12)
F12 0.0174(13) 0.0226(14) 0.0137(13) -0.0026(11) -0.0038(10) 0.0016(11)
F13 0.0321(16) 0.0154(15) 0.0287(16) -0.0014(12) 0.0083(13) 0.0078(12)
F14 0.0173(14) 0.0342(17) 0.0190(14) -0.0009(12) -0.0011(11) 0.0091(13)
F15 0.0256(15) 0.0290(16) 0.0102(13) -0.0010(12) 0.0069(11) 0.0045(12)
F16 0.0154(13) 0.0252(15) 0.0131(12) -0.0061(12) 0.0005(10) -0.0016(11)
F17 0.0257(14) 0.0247(15) 0.0077(12) -0.0049(11) -0.0025(10) 0.0018(12)
F18 0.0285(15) 0.0135(14) 0.0241(14) -0.0028(12) -0.0023(12) -0.0064(12)
F19 0.0201(14) 0.0350(17) 0.0206(14) 0.0016(13) 0.0066(12) -0.0069(13)
F20 0.0174(13) 0.0274(16) 0.0143(13) 0.0017(12) -0.0027(10) -0.0041(12)
F21 0.0290(15) 0.0185(15) 0.0292(16) 0.0014(13) -0.0001(12) -0.0107(12)
F22 0.0290(15) 0.0329(17) 0.0075(13) 0.0039(12) 0.0044(11) 0.0062(13)
F23 0.0230(14) 0.0280(16) 0.0156(13) 0.0062(12) -0.0028(11) 0.0048(12)
F24 0.0422(17) 0.0157(15) 0.0214(14) 0.0089(12) -0.0034(13) 0.0001(12)
O1 0.0206(16) 0.0122(15) 0.0062(13) 0.0024(12) -0.0001(12) -0.0033(13)
O2 0.0195(16) 0.0104(15) 0.0088(14) 0.0008(12) 0.0001(12) -0.0019(12)
O3 0.0197(16) 0.0128(16) 0.0059(14) 0.0016(12) -0.0023(12) 0.0001(12)
O4 0.0195(16) 0.0118(15) 0.0072(14) 0.0009(12) 0.0011(12) 0.0005(13)
N1 0.0165(19) 0.0176(19) 0.0085(17) -0.0001(15) -0.0006(14) 0.0010(17)
C1 0.016(2) 0.015(2) 0.0056(19) -0.0012(17) 0.0011(16) -0.0043(17)
C2 0.017(2) 0.018(2) 0.0054(18) 0.0007(17) -0.0014(16) -0.0023(18)
C3 0.017(2) 0.015(2) 0.0084(19) 0.0000(17) -0.0007(16) 0.0006(18)
C4 0.015(2) 0.015(2) 0.0058(19) 0.0023(17) -0.0002(16) -0.0010(18)
C5 0.020(2) 0.020(2) 0.010(2) 0.0022(19) -0.0048(18) 0.0012(19)
C6 0.025(3) 0.020(2) 0.009(2) 0.0028(19) -0.0012(18) -0.002(2)
C7 0.022(2) 0.019(2) 0.015(2) 0.0012(19) -0.0025(19) -0.005(2)
C8 0.023(2) 0.015(2) 0.010(2) -0.0009(18) -0.0018(18) -0.0004(19)
C9 0.020(2) 0.020(2) 0.013(2) -0.0031(19) 0.0000(18) 0.0035(19)
C10 0.019(2) 0.016(2) 0.011(2) -0.0017(18) 0.0014(18) 0.0000(19)
C11 0.021(2) 0.020(3) 0.011(2) 0.0019(19) 0.0019(18) -0.0039(19)
C12 0.026(2) 0.013(2) 0.008(2) 0.0028(17) 0.0006(18) 0.0029(18)
C13 0.020(2) 0.011(2) 0.010(2) -0.0016(17) 0.0017(17) 0.001(2)
C14 0.017(2) 0.013(2) 0.038(3) 0.006(2) -0.004(2) 0.001(2)

loop_
_atom_site_label
_atom_site_type_symbol
_atom_site_thermal_displace_type
_atom_site_fract_x
_atom_site_fract_y
_atom_site_fract_z
_atom_site_occupancy
_atom_site_U_iso_or_equiv
_atom_site_calc_flag
_atom_site_refinement_flags
_atom_site_disorder_assembly
_atom_site_disorder_group
Ge1 Ge Uani 0.33828(2) 0.74777(5) 0.55392(2) 1.000 0.0095(1) d U . .
F1 F Uani 0.45328(10) 0.6557(3) 0.60306(11) 1.000 0.0183(8) d U . .
F2 F Uani 0.42907(11) 0.4428(3) 0.64598(12) 1.000 0.0227(9) d U . .
F3 F Uani 0.46893(11) 0.6204(3) 0.69964(11) 1.000 0.0234(9) d U . .
F4 F Uani 0.35379(13) 0.4384(3) 0.72581(12) 1.000 0.0275(9) d U . .
F5 F Uani 0.37730(11) 0.6440(3) 0.77573(11) 1.000 0.0228(8) d U . .
F6 F Uani 0.29411(11) 0.6216(3) 0.73589(11) 1.000 0.0213(8) d U . .
F7 F Uani 0.47038(11) 0.9093(3) 0.65848(12) 1.000 0.0224(8) d U . .
F8 F Uani 0.43368(11) 0.9024(3) 0.74880(11) 1.000 0.0218(8) d U . .
F9 F Uani 0.41723(12) 1.0939(3) 0.68848(13) 1.000 0.0270(9) d U . .
F10 F Uani 0.31644(11) 0.9208(3) 0.75472(11) 1.000 0.0196(8) d U . .
F11 F Uani 0.31210(12) 1.0778(3) 0.67857(12) 1.000 0.0233(9) d U . .
F12 F Uani 0.26977(10) 0.8590(3) 0.67305(11) 1.000 0.0179(8) d U . .
F13 F Uani 0.41291(12) 0.3945(3) 0.41880(13) 1.000 0.0254(9) d U . .
F14 F Uani 0.46837(11) 0.5715(3) 0.45162(12) 1.000 0.0235(9) d U . .
F15 F Uani 0.43380(11) 0.5865(3) 0.36059(11) 1.000 0.0216(8) d U . .
F16 F Uani 0.26905(10) 0.6439(3) 0.43378(11) 1.000 0.0179(8) d U . .
F17 F Uani 0.31570(11) 0.5775(3) 0.35281(11) 1.000 0.0194(8) d U . .
F18 F Uani 0.30819(11) 0.4214(3) 0.42917(12) 1.000 0.0220(8) d U . .
F19 F Uani 0.47204(11) 0.8590(3) 0.40993(12) 1.000 0.0252(9) d U . .
F20 F Uani 0.45420(10) 0.8280(3) 0.50631(11) 1.000 0.0197(8) d U . .
F21 F Uani 0.43378(12) 1.0415(3) 0.46236(13) 1.000 0.0256(9) d U . .
F22 F Uani 0.38039(11) 0.8497(3) 0.33230(11) 1.000 0.0231(9) d U . .
F23 F Uani 0.29705(11) 0.8770(3) 0.37096(11) 1.000 0.0222(8) d U . .
F24 F Uani 0.35838(13) 1.0560(3) 0.38287(12) 1.000 0.0264(9) d U . .
O1 O Uani 0.33775(12) 0.6162(3) 0.61940(13) 1.000 0.0130(8) d U . .
O2 O Uani 0.36771(13) 0.8946(3) 0.60270(13) 1.000 0.0129(9) d U . .
O3 O Uani 0.36521(12) 0.5988(3) 0.50537(13) 1.000 0.0128(9) d U . .
O4 O Uani 0.33989(12) 0.8794(3) 0.48814(13) 1.000 0.0128(9) d U . .
N1 N Uani 0.25610(16) 0.7508(4) 0.55370(15) 1.000 0.0142(11) d U . .
C1 C Uani 0.37170(18) 0.6672(5) 0.66746(18) 1.000 0.0122(11) d U . .
C2 C Uani 0.37074(18) 0.8543(5) 0.66481(19) 1.000 0.0135(11) d U . .
C3 C Uani 0.37008(19) 0.6381(5) 0.44360(19) 1.000 0.0135(11) d U . .
C4 C Uani 0.37340(19) 0.8254(5) 0.44096(18) 1.000 0.0119(11) d U . .
C5 C Uani 0.43200(19) 0.5960(5) 0.6550(2) 1.000 0.0167(12) d U . .
C6 C Uani 0.3487(2) 0.5926(5) 0.7275(2) 1.000 0.0180(14) d U . .
C7 C Uani 0.4243(2) 0.9404(6) 0.6904(2) 1.000 0.0187(12) d U . .
C8 C Uani 0.3163(2) 0.9284(5) 0.6941(2) 1.000 0.0160(12) d U . .
C9 C Uani 0.42202(19) 0.5467(6) 0.4181(2) 1.000 0.0177(12) d U . .
C10 C Uani 0.31529(19) 0.5703(5) 0.4133(2) 1.000 0.0153(12) d U . .
C11 C Uani 0.4349(2) 0.8893(6) 0.4539(2) 1.000 0.0173(14) d U . .
C12 C Uani 0.3521(2) 0.9030(5) 0.38057(19) 1.000 0.0157(12) d U . .
C13 C Uani 0.2077(2) 0.7488(5) 0.55307(19) 1.000 0.0137(12) d U . .
C14 C Uani 0.1462(2) 0.7449(6) 0.5518(2) 1.000 0.0227(14) d U . .
H14A H Uiso 0.13343 0.69242 0.51453 1.000 0.0340 c RU . .
H14B H Uiso 0.13139 0.85131 0.55243 1.000 0.0340 c RU . .
H14C H Uiso 0.13216 0.68830 0.58758 1.000 0.0340 c RU . .

loop_
_atom_type_symbol
_atom_type_description
_atom_type_scat_dispersion_real
_atom_type_scat_dispersion_imag
_atom_type_scat_source
C C 0.0033 0.0016 ' International Tables Vol C Tables 4.2.6.8 and 6.1.1.4'
H H 0.0000 0.0000 ' International Tables Vol C Tables 4.2.6.8 and 6.1.1.4'
F F 0.0171 0.0103 ' International Tables Vol C Tables 4.2.6.8 and 6.1.1.4'
Ge Ge 0.1547 1.8001 ' International Tables Vol C Tables 4.2.6.8 and 6.1.1.4'
N N 0.0061 0.0033 ' International Tables Vol C Tables 4.2.6.8 and 6.1.1.4'
O O 0.0106 0.0060 ' International Tables Vol C Tables 4.2.6.8 and 6.1.1.4'

loop_
_geom_angle_atom_site_label_1
_geom_angle_atom_site_label_2
_geom_angle_atom_site_label_3
_geom_angle
_geom_angle_site_symmetry_1
_geom_angle_site_symmetry_2
_geom_angle_site_symmetry_3
_geom_angle_publ_flag
O1 Ge1 O2 88.39(12) . . . yes
O1 Ge1 O3 91.42(12) . . . yes
O1 Ge1 O4 179.20(13) . . . yes
O1 Ge1 N1 90.20(13) . . . yes
O2 Ge1 O3 136.47(13) . . . yes
O2 Ge1 O4 91.41(12) . . . yes
O2 Ge1 N1 112.20(14) . . . yes
O3 Ge1 O4 88.20(12) . . . yes
O3 Ge1 N1 111.33(14) . . . yes
O4 Ge1 N1 90.59(13) . . . yes
Ge1 O1 C1 113.2(2) . . . yes
Ge1 O2 C2 115.0(2) . . . yes
Ge1 O3 C3 115.6(2) . . . yes
Ge1 O4 C4 113.1(2) . . . yes
Ge1 N1 C13 178.3(4) . . . yes
O1 C1 C2 106.3(3) . . . yes
O1 C1 C5 105.3(3) . . . yes
O1 C1 C6 108.0(3) . . . yes
C2 C1 C5 113.4(3) . . . no
C2 C1 C6 115.9(3) . . . no
C5 C1 C6 107.4(3) . . . no
O2 C2 C1 106.4(3) . . . yes
O2 C2 C7 105.7(3) . . . yes
O2 C2 C8 104.7(3) . . . yes
C1 C2 C7 116.7(4) . . . no
C1 C2 C8 113.8(3) . . . no
C7 C2 C8 108.6(3) . . . no
O3 C3 C4 106.3(3) . . . yes
O3 C3 C9 106.8(3) . . . yes
O3 C3 C10 104.6(3) . . . yes
C4 C3 C9 117.0(4) . . . no
C4 C3 C10 113.4(3) . . . no
C9 C3 C10 107.8(3) . . . no
O4 C4 C3 106.4(3) . . . yes
O4 C4 C11 105.8(3) . . . yes
O4 C4 C12 107.8(3) . . . yes
C3 C4 C11 112.8(4) . . . no
C3 C4 C12 116.2(3) . . . no
C11 C4 C12 107.3(3) . . . no
F1 C5 F2 105.8(3) . . . yes
F1 C5 F3 108.6(3) . . . yes
F1 C5 C1 109.5(3) . . . yes
F2 C5 F3 107.4(3) . . . yes
F2 C5 C1 111.4(3) . . . yes
F3 C5 C1 113.8(3) . . . yes
F4 C6 F5 108.0(3) . . . yes
F4 C6 F6 106.2(4) . . . yes
F4 C6 C1 110.8(3) . . . yes
F5 C6 F6 108.6(3) . . . yes
F5 C6 C1 110.9(4) . . . yes
F6 C6 C1 112.1(4) . . . yes
F7 C7 F8 108.8(4) . . . yes
F7 C7 F9 106.7(4) . . . yes
F7 C7 C2 112.1(4) . . . yes
F8 C7 F9 107.0(4) . . . yes
F8 C7 C2 111.0(4) . . . yes
F9 C7 C2 111.0(4) . . . yes
F10 C8 F11 107.6(3) . . . yes
F10 C8 F12 109.0(4) . . . yes
F10 C8 C2 112.7(4) . . . yes
F11 C8 F12 106.5(4) . . . yes
F11 C8 C2 110.4(4) . . . yes
F12 C8 C2 110.4(3) . . . yes
F13 C9 F14 106.5(4) . . . yes
F13 C9 F15 107.3(4) . . . yes
F13 C9 C3 111.6(4) . . . yes
F14 C9 F15 108.0(4) . . . yes
F14 C9 C3 111.3(4) . . . yes
F15 C9 C3 111.8(4) . . . yes
F16 C10 F17 108.6(3) . . . yes
F16 C10 F18 105.4(3) . . . yes
F16 C10 C3 110.6(3) . . . yes
F17 C10 F18 107.8(3) . . . yes
F17 C10 C3 113.6(4) . . . yes
F18 C10 C3 110.5(3) . . . yes
F19 C11 F20 108.7(4) . . . yes
F19 C11 F21 108.0(4) . . . yes
F19 C11 C4 114.0(4) . . . yes
F20 C11 F21 106.0(4) . . . yes
F20 C11 C4 109.1(4) . . . yes
F21 C11 C4 110.7(4) . . . yes
F22 C12 F23 107.6(3) . . . yes
F22 C12 F24 108.5(3) . . . yes
F22 C12 C4 111.4(4) . . . yes
F23 C12 F24 106.3(4) . . . yes
F23 C12 C4 111.9(3) . . . yes
F24 C12 C4 110.9(3) . . . yes
N1 C13 C14 179.4(5) . . . yes
C13 C14 H14A 109.00 . . . no
C13 C14 H14B 109.00 . . . no
C13 C14 H14C 109.00 . . . no
H14A C14 H14B 109.00 . . . no
H14A C14 H14C 109.00 . . . no
H14B C14 H14C 109.00 . . . no

loop_
_geom_bond_atom_site_label_1
_geom_bond_atom_site_label_2
_geom_bond_distance
_geom_bond_site_symmetry_1
_geom_bond_site_symmetry_2
_geom_bond_publ_flag
Ge1 O1 1.827(3) . . yes
Ge1 O2 1.794(3) . . yes
Ge1 O3 1.782(3) . . yes
Ge1 O4 1.833(3) . . yes
Ge1 N1 1.933(4) . . yes
F1 C5 1.345(5) . . yes
F2 C5 1.335(5) . . yes
F3 C5 1.325(5) . . yes
F4 C6 1.333(5) . . yes
F5 C6 1.328(5) . . yes
F6 C6 1.321(5) . . yes
F7 C7 1.317(5) . . yes
F8 C7 1.338(5) . . yes
F9 C7 1.332(6) . . yes
F10 C8 1.329(5) . . yes
F11 C8 1.334(5) . . yes
F12 C8 1.329(5) . . yes
F13 C9 1.327(6) . . yes
F14 C9 1.332(5) . . yes
F15 C9 1.334(5) . . yes
F16 C10 1.336(5) . . yes
F17 C10 1.326(5) . . yes
F18 C10 1.338(5) . . yes
F19 C11 1.326(5) . . yes
F20 C11 1.342(5) . . yes
F21 C11 1.323(6) . . yes
F22 C12 1.331(5) . . yes
F23 C12 1.331(5) . . yes
F24 C12 1.326(5) . . yes
O1 C1 1.392(5) . . yes
O2 C2 1.405(5) . . yes
O3 C3 1.399(5) . . yes
O4 C4 1.380(5) . . yes
N1 C13 1.139(6) . . yes
C1 C2 1.612(6) . . no
C1 C5 1.569(6) . . no
C1 C6 1.560(6) . . no
C2 C7 1.565(6) . . no
C2 C8 1.568(6) . . no
C3 C4 1.615(6) . . no
C3 C9 1.557(6) . . no
C3 C10 1.563(6) . . no
C4 C11 1.573(7) . . no
C4 C12 1.564(6) . . no
C13 C14 1.447(7) . . no
C14 H14A 0.9800 . . no
C14 H14B 0.9800 . . no
C14 H14C 0.9800 . . no

loop_
_geom_hbond_atom_site_label_D
_geom_hbond_atom_site_label_H
_geom_hbond_atom_site_label_A
_geom_hbond_distance_DH
_geom_hbond_distance_HA
_geom_hbond_distance_DA
_geom_hbond_angle_DHA
_geom_hbond_site_symmetry_A
_geom_hbond_publ_flag
C14 H14A F21 0.9800 2.3400 3.231(5) 150.00 7_545 yes
C14 H14B O3 0.9800 2.3700 3.222(6) 145.00 7_555 yes
C14 H14C O2 0.9800 2.5500 3.231(6) 127.00 7_545 yes

loop_
_geom_torsion_atom_site_label_1
_geom_torsion_atom_site_label_2
_geom_torsion_atom_site_label_3
_geom_torsion_atom_site_label_4
_geom_torsion
_geom_torsion_site_symmetry_1
_geom_torsion_site_symmetry_2
_geom_torsion_site_symmetry_3
_geom_torsion_site_symmetry_4
_geom_torsion_publ_flag
O2 Ge1 O1 C1 -16.1(3) . . . . no
O3 Ge1 O1 C1 120.3(3) . . . . no
N1 Ge1 O1 C1 -128.3(3) . . . . no
O1 Ge1 O2 C2 -6.6(3) . . . . no
O3 Ge1 O2 C2 -97.0(3) . . . . no
O4 Ge1 O2 C2 174.2(3) . . . . no
N1 Ge1 O2 C2 83.0(3) . . . . no
O1 Ge1 O3 C3 175.2(3) . . . . no
O2 Ge1 O3 C3 -95.6(3) . . . . no
O4 Ge1 O3 C3 -5.5(3) . . . . no
N1 Ge1 O3 C3 84.5(3) . . . . no
O2 Ge1 O4 C4 119.5(3) . . . . no
O3 Ge1 O4 C4 -17.0(3) . . . . no
N1 Ge1 O4 C4 -128.3(3) . . . . no
Ge1 O1 C1 C2 30.8(4) . . . . no
Ge1 O1 C1 C5 -89.7(3) . . . . no
Ge1 O1 C1 C6 155.8(3) . . . . no
Ge1 O2 C2 C1 23.7(4) . . . . no
Ge1 O2 C2 C7 148.4(3) . . . . no
Ge1 O2 C2 C8 -97.1(3) . . . . no
Ge1 O3 C3 C4 22.4(4) . . . . no
Ge1 O3 C3 C9 148.0(3) . . . . no
Ge1 O3 C3 C10 -97.9(3) . . . . no
Ge1 O4 C4 C3 31.0(4) . . . . no
Ge1 O4 C4 C11 -89.1(3) . . . . no
Ge1 O4 C4 C12 156.3(3) . . . . no
O1 C1 C2 O2 -34.2(4) . . . . no
O1 C1 C2 C7 -151.8(3) . . . . no
O1 C1 C2 C8 80.6(4) . . . . no
C5 C1 C2 O2 81.0(4) . . . . no
C5 C1 C2 C7 -36.6(5) . . . . no
C5 C1 C2 C8 -164.2(3) . . . . no
C6 C1 C2 O2 -154.1(3) . . . . no
C6 C1 C2 C7 88.3(5) . . . . no
C6 C1 C2 C8 -39.3(5) . . . . no
O1 C1 C5 F1 64.3(4) . . . . no
O1 C1 C5 F2 -52.3(4) . . . . no
O1 C1 C5 F3 -173.9(3) . . . . no
C2 C1 C5 F1 -51.4(4) . . . . no
C2 C1 C5 F2 -168.0(3) . . . . no
C2 C1 C5 F3 70.4(4) . . . . no
C6 C1 C5 F1 179.2(3) . . . . no
C6 C1 C5 F2 62.6(4) . . . . no
C6 C1 C5 F3 -59.0(4) . . . . no
O1 C1 C6 F4 63.8(4) . . . . no
O1 C1 C6 F5 -176.3(3) . . . . no
O1 C1 C6 F6 -54.7(4) . . . . no
C2 C1 C6 F4 -177.3(3) . . . . no
C2 C1 C6 F5 -57.4(5) . . . . no
C2 C1 C6 F6 64.3(5) . . . . no
C5 C1 C6 F4 -49.3(5) . . . . no
C5 C1 C6 F5 70.6(4) . . . . no
C5 C1 C6 F6 -167.8(3) . . . . no
O2 C2 C7 F7 -54.1(5) . . . . no
O2 C2 C7 F8 -176.0(3) . . . . no
O2 C2 C7 F9 65.1(4) . . . . no
C1 C2 C7 F7 63.9(5) . . . . no
C1 C2 C7 F8 -58.0(5) . . . . no
C1 C2 C7 F9 -176.9(3) . . . . no
C8 C2 C7 F7 -166.0(4) . . . . no
C8 C2 C7 F8 72.2(5) . . . . no
C8 C2 C7 F9 -46.8(5) . . . . no
O2 C2 C8 F10 -170.8(3) . . . . no
O2 C2 C8 F11 -50.5(4) . . . . no
O2 C2 C8 F12 67.0(4) . . . . no
C1 C2 C8 F10 73.4(4) . . . . no
C1 C2 C8 F11 -166.2(3) . . . . no
C1 C2 C8 F12 -48.8(5) . . . . no
C7 C2 C8 F10 -58.3(5) . . . . no
C7 C2 C8 F11 62.1(4) . . . . no
C7 C2 C8 F12 179.5(3) . . . . no
O3 C3 C4 O4 -33.5(4) . . . . no
O3 C3 C4 C11 82.0(4) . . . . no
O3 C3 C4 C12 -153.5(4) . . . . no
C9 C3 C4 O4 -152.6(3) . . . . no
C9 C3 C4 C11 -37.1(5) . . . . no
C9 C3 C4 C12 87.4(5) . . . . no
C10 C3 C4 O4 80.9(4) . . . . no
C10 C3 C4 C11 -163.6(3) . . . . no
C10 C3 C4 C12 -39.1(5) . . . . no
O3 C3 C9 F13 65.5(4) . . . . no
O3 C3 C9 F14 -53.4(5) . . . . no
O3 C3 C9 F15 -174.3(3) . . . . no
C4 C3 C9 F13 -175.7(3) . . . . no
C4 C3 C9 F14 65.5(5) . . . . no
C4 C3 C9 F15 -55.5(5) . . . . no
C10 C3 C9 F13 -46.5(5) . . . . no
C10 C3 C9 F14 -165.3(4) . . . . no
C10 C3 C9 F15 73.7(5) . . . . no
O3 C3 C10 F16 66.2(4) . . . . no
O3 C3 C10 F17 -171.4(3) . . . . no
O3 C3 C10 F18 -50.1(4) . . . . no
C4 C3 C10 F16 -49.2(5) . . . . no
C4 C3 C10 F17 73.3(4) . . . . no
C4 C3 C10 F18 -165.5(3) . . . . no
C9 C3 C10 F16 179.6(3) . . . . no
C9 C3 C10 F17 -57.9(5) . . . . no
C9 C3 C10 F18 63.3(4) . . . . no
O4 C4 C11 F19 -174.7(4) . . . . no
O4 C4 C11 F20 63.6(4) . . . . no
O4 C4 C11 F21 -52.7(4) . . . . no
C3 C4 C11 F19 69.5(5) . . . . no
C3 C4 C11 F20 -52.3(5) . . . . no
C3 C4 C11 F21 -168.6(3) . . . . no
C12 C4 C11 F19 -59.7(5) . . . . no
C12 C4 C11 F20 178.6(3) . . . . no
C12 C4 C11 F21 62.3(4) . . . . no
O4 C4 C12 F22 -176.5(3) . . . . no
O4 C4 C12 F23 -55.9(4) . . . . no
O4 C4 C12 F24 62.7(5) . . . . no
C3 C4 C12 F22 -57.3(5) . . . . no
C3 C4 C12 F23 63.3(5) . . . . no
C3 C4 C12 F24 -178.1(4) . . . . no
C11 C4 C12 F22 70.0(4) . . . . no
C11 C4 C12 F23 -169.5(3) . . . . no
C11 C4 C12 F24 -50.9(5) . . . . no
